data_7716468
loop_
_publ_author_name
'Predarska, Ivana'
'K&#xf6;rber, Wieland'
'L&#xf6;nnecke, Peter'
'Gelman, Dmitri'
'Hey-Hawkins, Evamarie'

_publ_section_title
;
 Synthesis and catalytic activity of heterobimetallic Au/M (M =
 Rh<sup>III</sup>, Ir<sup>III</sup>) complexes with ditopic mono- and
 triphosphane ligands.
;
_journal_issue 39
_journal_name_full 'Dalton transactions (Cambridge, England : 2003)'
_journal_page_first 16159
_journal_page_last 16169
_journal_paper_doi 10.1039/d4dt01247j
_journal_volume 53
_journal_year 2024
_chemical_formula_moiety 'C27 H36 Cl Ir N P S'
_chemical_formula_sum 'C27 H36 Cl Ir N P S'
_chemical_formula_weight 665.25
_space_group_crystal_system orthorhombic
_space_group_IT_number 33
_space_group_name_Hall 'P 2c -2n'
_space_group_name_H-M_alt 'P n a 21'
_atom_sites_solution_hydrogens geom
_atom_sites_solution_primary dual
_atom_sites_solution_secondary difmap
_audit_creation_method SHELXL-2018/3
_audit_update_record
;
2023-12-31 deposited with the CCDC.	2024-06-24 downloaded from the CCDC.
;
_cell_angle_alpha 90
_cell_angle_beta 90
_cell_angle_gamma 90
_cell_formula_units_Z 4
_cell_length_a 23.3145(3)
_cell_length_b 13.9626(2)
_cell_length_c 7.94840(10)
_cell_measurement_reflns_used 19882
_cell_measurement_temperature 130(2)
_cell_measurement_theta_max 32.5070
_cell_measurement_theta_min 1.7020
_cell_volume 2587.45(6)
_computing_cell_refinement 'CrysAlisPro 1.171.42.49 (Rigaku OD, 2022)'
_computing_data_collection 'CrysAlisPro 1.171.42.49 (Rigaku OD, 2022)'
_computing_data_reduction 'CrysAlisPro 1.171.42.49 (Rigaku OD, 2022)'
_computing_molecular_graphics
;
 ORTEP3 for Windows
 L. J. Farrugia, J. Appl. Crystallogr. 1997, 30, 565.
 or
 DIAMOND Version 4.6.8
 K. Brandenburg, Crystal Impact GbR, Bonn, Germany
;
_computing_publication_material
;
 WINGX
 L.J. Farrugia,
 J. Appl. Cryst., 2012, 45, 849-854.
;
_computing_structure_refinement 'SHELXL-2018/3 (Sheldrick, 2018)'
_computing_structure_solution SHELXT-2018-2
_diffrn_ambient_temperature 130(2)
_diffrn_detector_area_resol_mean 16.3560
_diffrn_measured_fraction_theta_full 1.000
_diffrn_measured_fraction_theta_max 0.957
_diffrn_measurement_device_type 'Xcalibur, Sapphire3, Gemini'
_diffrn_measurement_method '\w scans'
_diffrn_radiation_type MoK\a
_diffrn_radiation_wavelength 0.71073
_diffrn_reflns_av_R_equivalents 0.0357
_diffrn_reflns_av_unetI/netI 0.0322
_diffrn_reflns_Laue_measured_fraction_full 1.000
_diffrn_reflns_Laue_measured_fraction_max 0.957
_diffrn_reflns_limit_h_max 33
_diffrn_reflns_limit_h_min -33
_diffrn_reflns_limit_k_max 21
_diffrn_reflns_limit_k_min -20
_diffrn_reflns_limit_l_max 11
_diffrn_reflns_limit_l_min -11
_diffrn_reflns_number 37668
_diffrn_reflns_point_group_measured_fraction_full 0.943
_diffrn_reflns_point_group_measured_fraction_max 0.879
_diffrn_reflns_theta_full 30.510
_diffrn_reflns_theta_max 32.450
_diffrn_reflns_theta_min 1.700
_diffrn_source 'fine-focus sealed X-ray tube'
_exptl_absorpt_coefficient_mu 5.422
_exptl_absorpt_correction_T_max 0.450
_exptl_absorpt_correction_T_min 0.275
_exptl_absorpt_correction_type analytical
_exptl_absorpt_process_details
;
CrysAlisPro 1.171.42.49 (Rigaku Oxford Diffraction, 2022)
Analytical numeric absorption correction using a multifaceted crystal
model based on expressions derived by R.C. Clark & J.S. Reid.
(Clark, R. C. & Reid, J. S. (1995). Acta Cryst. A51, 887-897)
Empirical absorption correction using spherical harmonics,
implemented in SCALE3 ABSPACK scaling algorithm.
;
_exptl_crystal_colour 'clear intense orange'
_exptl_crystal_density_diffrn 1.708
_exptl_crystal_description irregular
_exptl_crystal_F_000 1320
_exptl_crystal_size_max 0.43
_exptl_crystal_size_mid 0.34
_exptl_crystal_size_min 0.29
_refine_diff_density_max 1.768
_refine_diff_density_min -0.907
_refine_diff_density_rms 0.108
_refine_ls_abs_structure_details
;
 Flack x determined using 2748 quotients [(I+)-(I-)]/[(I+)+(I-)]
 (Parsons, Flack and Wagner, Acta Cryst. B69 (2013) 249-259).
;
_refine_ls_abs_structure_Flack -0.023(5)
_refine_ls_extinction_method none
_refine_ls_goodness_of_fit_ref 1.044
_refine_ls_hydrogen_treatment constr
_refine_ls_matrix_type full
_refine_ls_number_parameters 298
_refine_ls_number_reflns 8190
_refine_ls_number_restraints 1
_refine_ls_restrained_S_all 1.044
_refine_ls_R_factor_all 0.0338
_refine_ls_R_factor_gt 0.0287
_refine_ls_shift/su_max 0.002
_refine_ls_shift/su_mean 0.000
_refine_ls_structure_factor_coef Fsqd
_refine_ls_weighting_details 'w=1/[\s^2^(Fo^2^)+(0.0241P)^2^+3.2772P] where P=(Fo^2^+2Fc^2^)/3'
_refine_ls_weighting_scheme calc
_refine_ls_wR_factor_gt 0.0572
_refine_ls_wR_factor_ref 0.0591
_reflns_Friedel_coverage 0.729
_reflns_Friedel_fraction_full 0.878
_reflns_Friedel_fraction_max 0.790
_reflns_number_gt 7482
_reflns_number_total 8190
_reflns_threshold_expression 'I > 2\s(I)'
_cod_data_source_file d4dt01247j2.cif
_cod_data_source_block comp2_x3312fin
_cod_depositor_comments 'Adding full bibliography for 7716464--7716472.cif.'
_cod_database_code 7716468
_shelx_shelxl_version_number 2018/3
_shelx_space_group_comment
;
The symmetry employed for this shelxl refinement is uniquely defined
by the following loop, which should always be used as a source of
symmetry information in preference to the above space-group names.
They are only intended as comments.
;

loop_
_space_group_symop_operation_xyz
'x, y, z'
'-x, -y, z+1/2'
'x+1/2, -y+1/2, z'
'-x+1/2, y+1/2, z+1/2'

loop_
_atom_site_label
_atom_site_type_symbol
_atom_site_fract_x
_atom_site_fract_y
_atom_site_fract_z
_atom_site_U_iso_or_equiv
_atom_site_adp_type
_atom_site_occupancy
_atom_site_site_symmetry_order
_atom_site_calc_flag
_atom_site_refinement_flags_posn
_atom_site_refinement_flags_adp
_atom_site_refinement_flags_occupancy
_atom_site_disorder_assembly
_atom_site_disorder_group
Ir1 Ir 0.53523(2) 0.76621(2) 0.36792(4) 0.01349(4) Uani 1 1 d . . . . .
Cl1 Cl 0.54726(6) 0.83275(9) 0.64290(18) 0.0260(3) Uani 1 1 d . . . . .
S1 S 0.28089(5) 0.70404(9) 0.3506(2) 0.0241(3) Uani 1 1 d . . . . .
P1 P 0.30559(5) 0.65863(9) 0.57201(17) 0.0163(2) Uani 1 1 d . . . . .
N1 N 0.58754(17) 0.6580(3) 0.4642(5) 0.0137(7) Uani 1 1 d . . . . .
C1 C 0.2942(2) 0.7501(3) 0.7344(8) 0.0210(10) Uani 1 1 d . . . . .
H1 H 0.253277 0.771222 0.726131 0.025 Uiso 1 1 calc R U . . .
C2 C 0.3316(3) 0.8377(4) 0.7005(9) 0.0299(13) Uani 1 1 d . . . . .
H2A H 0.321389 0.888894 0.779368 0.045 Uiso 1 1 calc R U . . .
H2B H 0.325289 0.859851 0.584935 0.045 Uiso 1 1 calc R U . . .
H2C H 0.372008 0.820602 0.715337 0.045 Uiso 1 1 calc R U . . .
C3 C 0.3034(3) 0.7123(4) 0.9123(7) 0.0292(13) Uani 1 1 d . . . . .
H3A H 0.340280 0.678851 0.918206 0.044 Uiso 1 1 calc R U . . .
H3B H 0.272411 0.667717 0.941095 0.044 Uiso 1 1 calc R U . . .
H3C H 0.303334 0.765884 0.991820 0.044 Uiso 1 1 calc R U . . .
C4 C 0.2665(2) 0.5527(4) 0.6454(8) 0.0237(11) Uani 1 1 d . . . . .
H4 H 0.282986 0.533287 0.756400 0.028 Uiso 1 1 calc R U . . .
C5 C 0.2031(3) 0.5758(5) 0.6719(9) 0.0347(14) Uani 1 1 d . . . . .
H5A H 0.186775 0.600933 0.567196 0.052 Uiso 1 1 calc R U . . .
H5B H 0.199194 0.623862 0.761074 0.052 Uiso 1 1 calc R U . . .
H5C H 0.182544 0.517427 0.704547 0.052 Uiso 1 1 calc R U . . .
C6 C 0.2739(3) 0.4689(4) 0.5235(10) 0.0360(15) Uani 1 1 d . . . . .
H6A H 0.257319 0.410861 0.573107 0.054 Uiso 1 1 calc R U . . .
H6B H 0.314765 0.458632 0.501672 0.054 Uiso 1 1 calc R U . . .
H6C H 0.254199 0.483427 0.417528 0.054 Uiso 1 1 calc R U . . .
C7 C 0.3817(2) 0.6298(3) 0.5765(7) 0.0168(9) Uani 1 1 d . . . . .
C8 C 0.4176(2) 0.6884(3) 0.4791(6) 0.0164(9) Uani 1 1 d . . . . .
H8 H 0.400909 0.737289 0.411848 0.020 Uiso 1 1 calc R U . . .
C9 C 0.4774(2) 0.6772(3) 0.4779(7) 0.0161(9) Uani 1 1 d . . . . .
C10 C 0.4998(2) 0.6005(3) 0.5728(6) 0.0144(8) Uani 1 1 d . . . . .
C11 C 0.4647(2) 0.5410(3) 0.6691(7) 0.0178(9) Uani 1 1 d . . . . .
H11 H 0.481108 0.489969 0.731982 0.021 Uiso 1 1 calc R U . . .
C12 C 0.4057(2) 0.5564(3) 0.6732(7) 0.0183(9) Uani 1 1 d . . . . .
H12 H 0.381886 0.517190 0.741307 0.022 Uiso 1 1 calc R U . . .
C13 C 0.56254(19) 0.5912(3) 0.5655(6) 0.0142(8) Uani 1 1 d . . . . .
C14 C 0.5951(2) 0.5215(3) 0.6465(7) 0.0180(9) Uani 1 1 d . . . . .
H14 H 0.577052 0.475565 0.717036 0.022 Uiso 1 1 calc R U . . .
C15 C 0.6537(2) 0.5198(4) 0.6234(7) 0.0219(10) Uani 1 1 d . . . . .
H15 H 0.676362 0.471760 0.675903 0.026 Uiso 1 1 calc R U . . .
C16 C 0.6793(2) 0.5890(3) 0.5227(7) 0.0211(10) Uani 1 1 d . . . . .
H16 H 0.719602 0.589330 0.506051 0.025 Uiso 1 1 calc R U . . .
C17 C 0.6451(2) 0.6571(4) 0.4475(7) 0.0181(9) Uani 1 1 d . . . . .
H17 H 0.662744 0.705396 0.381123 0.022 Uiso 1 1 calc R U . . .
C18 C 0.4859(2) 0.8657(3) 0.2209(7) 0.0183(10) Uani 1 1 d . . . . .
C19 C 0.4964(2) 0.7805(4) 0.1224(7) 0.0217(10) Uani 1 1 d . . . . .
C20 C 0.5575(3) 0.7714(4) 0.1019(7) 0.0211(10) Uani 1 1 d . . . . .
C21 C 0.5846(2) 0.8552(3) 0.1776(7) 0.0188(9) Uani 1 1 d . . . . .
C22 C 0.5405(2) 0.9111(3) 0.2505(7) 0.0176(9) Uani 1 1 d . . . . .
C23 C 0.4286(2) 0.9095(4) 0.2675(9) 0.0328(14) Uani 1 1 d . . . . .
H23A H 0.426830 0.919015 0.389558 0.049 Uiso 1 1 calc R U . . .
H23B H 0.397586 0.866516 0.232475 0.049 Uiso 1 1 calc R U . . .
H23C H 0.424285 0.971370 0.210606 0.049 Uiso 1 1 calc R U . . .
C24 C 0.4529(3) 0.7179(5) 0.0422(9) 0.0367(16) Uani 1 1 d . . . . .
H24A H 0.440144 0.746861 -0.063594 0.055 Uiso 1 1 calc R U . . .
H24B H 0.420057 0.710377 0.117952 0.055 Uiso 1 1 calc R U . . .
H24C H 0.469866 0.654972 0.019362 0.055 Uiso 1 1 calc R U . . .
C25 C 0.5883(3) 0.6962(4) 0.0035(8) 0.0327(13) Uani 1 1 d . . . . .
H25A H 0.564015 0.639191 -0.005812 0.049 Uiso 1 1 calc R U . . .
H25B H 0.624103 0.679499 0.060966 0.049 Uiso 1 1 calc R U . . .
H25C H 0.596972 0.720688 -0.109238 0.049 Uiso 1 1 calc R U . . .
C26 C 0.6464(2) 0.8813(5) 0.1621(9) 0.0313(13) Uani 1 1 d . . . . .
H26A H 0.651892 0.921274 0.062092 0.047 Uiso 1 1 calc R U . . .
H26B H 0.669416 0.822856 0.151570 0.047 Uiso 1 1 calc R U . . .
H26C H 0.658427 0.916783 0.262362 0.047 Uiso 1 1 calc R U . . .
C27 C 0.5486(3) 1.0032(3) 0.3421(9) 0.0290(16) Uani 1 1 d . . . . .
H27A H 0.587019 1.004753 0.391964 0.044 Uiso 1 1 calc R U . . .
H27B H 0.519743 1.008611 0.431342 0.044 Uiso 1 1 calc R U . . .
H27C H 0.544327 1.056730 0.263434 0.044 Uiso 1 1 calc R U . . .

loop_
_atom_site_aniso_label
_atom_site_aniso_U_11
_atom_site_aniso_U_22
_atom_site_aniso_U_33
_atom_site_aniso_U_23
_atom_site_aniso_U_13
_atom_site_aniso_U_12
Ir1 0.01260(6) 0.01284(6) 0.01502(7) 0.00164(12) -0.00055(12) 0.00042(5)
Cl1 0.0409(8) 0.0180(5) 0.0191(6) -0.0020(5) -0.0040(5) 0.0016(5)
S1 0.0176(5) 0.0347(5) 0.0201(9) 0.0019(6) -0.0018(6) 0.0036(4)
P1 0.0120(5) 0.0201(5) 0.0167(6) 0.0002(5) 0.0003(5) -0.0003(4)
N1 0.0142(18) 0.0135(16) 0.0134(19) 0.0000(13) -0.0012(14) 0.0008(13)
C1 0.020(2) 0.026(3) 0.017(2) -0.0020(19) 0.0012(19) 0.0047(19)
C2 0.027(3) 0.024(3) 0.038(4) -0.007(2) 0.003(2) -0.001(2)
C3 0.027(3) 0.038(3) 0.023(3) -0.002(2) -0.001(2) 0.004(2)
C4 0.015(2) 0.030(3) 0.026(3) 0.005(2) 0.002(2) -0.0075(18)
C5 0.021(3) 0.048(3) 0.035(4) 0.001(3) 0.004(3) -0.010(2)
C6 0.034(3) 0.028(3) 0.046(4) -0.003(3) 0.000(3) -0.011(2)
C7 0.015(2) 0.0136(18) 0.022(2) 0.0029(17) -0.0010(18) -0.0006(15)
C8 0.015(2) 0.016(2) 0.018(2) 0.0031(17) 0.0003(18) -0.0004(16)
C9 0.014(2) 0.016(2) 0.018(2) 0.0016(17) 0.0008(17) 0.0011(15)
C10 0.013(2) 0.0136(18) 0.017(2) 0.0011(16) -0.0019(17) -0.0004(15)
C11 0.017(2) 0.016(2) 0.020(2) 0.0038(18) -0.0007(19) -0.0005(16)
C12 0.016(2) 0.019(2) 0.020(2) 0.0026(18) 0.0011(18) -0.0033(16)
C13 0.013(2) 0.0138(18) 0.016(2) -0.0011(16) -0.0012(17) -0.0004(15)
C14 0.019(2) 0.017(2) 0.018(2) 0.0036(17) -0.0025(19) 0.0030(16)
C15 0.020(2) 0.021(2) 0.025(3) 0.0007(19) -0.006(2) 0.0047(18)
C16 0.013(2) 0.021(2) 0.029(3) -0.003(2) -0.005(2) 0.0037(17)
C17 0.015(2) 0.021(2) 0.018(2) -0.0019(18) -0.0007(18) 0.0007(16)
C18 0.011(2) 0.020(2) 0.024(3) 0.0082(19) -0.0015(18) 0.0024(17)
C19 0.024(3) 0.024(2) 0.017(2) 0.0078(19) -0.009(2) -0.0040(18)
C20 0.030(3) 0.020(2) 0.013(2) 0.0051(18) -0.002(2) 0.006(2)
C21 0.015(2) 0.021(2) 0.021(2) 0.0049(19) -0.0023(19) 0.0003(17)
C22 0.019(2) 0.016(2) 0.018(2) 0.0073(18) -0.0004(18) -0.0010(16)
C23 0.019(3) 0.033(3) 0.046(4) 0.020(3) 0.005(3) 0.007(2)
C24 0.043(4) 0.036(3) 0.032(4) 0.007(3) -0.019(3) -0.015(3)
C25 0.052(4) 0.027(3) 0.019(3) 0.002(2) 0.005(3) 0.012(3)
C26 0.017(2) 0.041(3) 0.036(4) 0.013(3) 0.003(2) -0.002(2)
C27 0.039(3) 0.0147(19) 0.034(5) 0.000(2) -0.001(3) -0.0035(17)

loop_
_atom_type_symbol
_atom_type_description
_atom_type_scat_dispersion_real
_atom_type_scat_dispersion_imag
_atom_type_scat_source
Ir Ir -1.4442 7.9887 'International Tables Vol C Tables 4.2.6.8 and 6.1.1.4'
Cl Cl 0.1484 0.1585 'International Tables Vol C Tables 4.2.6.8 and 6.1.1.4'
S S 0.1246 0.1234 'International Tables Vol C Tables 4.2.6.8 and 6.1.1.4'
P P 0.1023 0.0942 'International Tables Vol C Tables 4.2.6.8 and 6.1.1.4'
N N 0.0061 0.0033 'International Tables Vol C Tables 4.2.6.8 and 6.1.1.4'
C C 0.0033 0.0016 'International Tables Vol C Tables 4.2.6.8 and 6.1.1.4'
H H 0.0000 0.0000 'International Tables Vol C Tables 4.2.6.8 and 6.1.1.4'

loop_
_geom_angle_atom_site_label_1
_geom_angle_atom_site_label_2
_geom_angle_atom_site_label_3
_geom_angle
_geom_angle_site_symmetry_1
_geom_angle_site_symmetry_3
_geom_angle_publ_flag
C9 Ir1 N1 77.72(17) . . ?
C9 Ir1 C18 105.91(19) . . ?
N1 Ir1 C18 168.56(19) . . ?
C9 Ir1 C19 99.6(2) . . ?
N1 Ir1 C19 130.03(18) . . ?
C18 Ir1 C19 39.2(2) . . ?
C9 Ir1 C20 126.6(2) . . ?
N1 Ir1 C20 103.95(17) . . ?
C18 Ir1 C20 65.0(2) . . ?
C19 Ir1 C20 38.8(2) . . ?
C9 Ir1 C22 140.44(18) . . ?
N1 Ir1 C22 141.06(17) . . ?
C18 Ir1 C22 38.35(18) . . ?
C19 Ir1 C22 63.99(19) . . ?
C20 Ir1 C22 63.30(19) . . ?
C9 Ir1 C21 163.3(2) . . ?
N1 Ir1 C21 110.12(16) . . ?
C18 Ir1 C21 63.62(19) . . ?
C19 Ir1 C21 63.93(19) . . ?
C20 Ir1 C21 38.21(19) . . ?
C22 Ir1 C21 36.66(18) . . ?
C9 Ir1 Cl1 85.56(15) . . ?
N1 Ir1 Cl1 82.96(11) . . ?
C18 Ir1 Cl1 107.98(15) . . ?
C19 Ir1 Cl1 147.01(15) . . ?
C20 Ir1 Cl1 147.79(15) . . ?
C22 Ir1 Cl1 91.35(15) . . ?
C21 Ir1 Cl1 109.68(14) . . ?
C7 P1 C4 107.5(2) . . ?
C7 P1 C1 106.3(2) . . ?
C4 P1 C1 105.4(3) . . ?
C7 P1 S1 112.10(18) . . ?
C4 P1 S1 113.7(2) . . ?
C1 P1 S1 111.35(19) . . ?
C17 N1 C13 118.5(4) . . ?
C17 N1 Ir1 123.5(3) . . ?
C13 N1 Ir1 117.5(3) . . ?
C3 C1 C2 111.2(5) . . ?
C3 C1 P1 113.0(4) . . ?
C2 C1 P1 110.5(4) . . ?
C3 C1 H1 107.3 . . ?
C2 C1 H1 107.3 . . ?
P1 C1 H1 107.3 . . ?
C1 C2 H2A 109.5 . . ?
C1 C2 H2B 109.5 . . ?
H2A C2 H2B 109.5 . . ?
C1 C2 H2C 109.5 . . ?
H2A C2 H2C 109.5 . . ?
H2B C2 H2C 109.5 . . ?
C1 C3 H3A 109.5 . . ?
C1 C3 H3B 109.5 . . ?
H3A C3 H3B 109.5 . . ?
C1 C3 H3C 109.5 . . ?
H3A C3 H3C 109.5 . . ?
H3B C3 H3C 109.5 . . ?
C5 C4 C6 111.0(5) . . ?
C5 C4 P1 110.8(4) . . ?
C6 C4 P1 111.1(4) . . ?
C5 C4 H4 107.9 . . ?
C6 C4 H4 107.9 . . ?
P1 C4 H4 107.9 . . ?
C4 C5 H5A 109.5 . . ?
C4 C5 H5B 109.5 . . ?
H5A C5 H5B 109.5 . . ?
C4 C5 H5C 109.5 . . ?
H5A C5 H5C 109.5 . . ?
H5B C5 H5C 109.5 . . ?
C4 C6 H6A 109.5 . . ?
C4 C6 H6B 109.5 . . ?
H6A C6 H6B 109.5 . . ?
C4 C6 H6C 109.5 . . ?
H6A C6 H6C 109.5 . . ?
H6B C6 H6C 109.5 . . ?
C12 C7 C8 119.5(4) . . ?
C12 C7 P1 124.3(4) . . ?
C8 C7 P1 116.2(4) . . ?
C9 C8 C7 122.1(4) . . ?
C9 C8 H8 119.0 . . ?
C7 C8 H8 119.0 . . ?
C8 C9 C10 116.7(4) . . ?
C8 C9 Ir1 126.4(3) . . ?
C10 C9 Ir1 116.7(3) . . ?
C11 C10 C9 122.0(4) . . ?
C11 C10 C13 123.5(4) . . ?
C9 C10 C13 114.5(4) . . ?
C12 C11 C10 119.9(4) . . ?
C12 C11 H11 120.0 . . ?
C10 C11 H11 120.0 . . ?
C11 C12 C7 119.8(4) . . ?
C11 C12 H12 120.1 . . ?
C7 C12 H12 120.1 . . ?
N1 C13 C14 121.2(4) . . ?
N1 C13 C10 112.8(4) . . ?
C14 C13 C10 125.9(4) . . ?
C15 C14 C13 119.4(5) . . ?
C15 C14 H14 120.3 . . ?
C13 C14 H14 120.3 . . ?
C14 C15 C16 119.3(5) . . ?
C14 C15 H15 120.4 . . ?
C16 C15 H15 120.4 . . ?
C17 C16 C15 118.8(5) . . ?
C17 C16 H16 120.6 . . ?
C15 C16 H16 120.6 . . ?
N1 C17 C16 122.6(5) . . ?
N1 C17 H17 118.7 . . ?
C16 C17 H17 118.7 . . ?
C22 C18 C19 107.6(4) . . ?
C22 C18 C23 124.1(5) . . ?
C19 C18 C23 127.9(5) . . ?
C22 C18 Ir1 73.9(3) . . ?
C19 C18 Ir1 70.9(3) . . ?
C23 C18 Ir1 126.9(4) . . ?
C20 C19 C18 107.5(4) . . ?
C20 C19 C24 125.2(6) . . ?
C18 C19 C24 127.1(5) . . ?
C20 C19 Ir1 71.3(3) . . ?
C18 C19 Ir1 70.0(3) . . ?
C24 C19 Ir1 128.4(4) . . ?
C19 C20 C21 108.2(4) . . ?
C19 C20 C25 126.7(5) . . ?
C21 C20 C25 124.8(5) . . ?
C19 C20 Ir1 70.0(3) . . ?
C21 C20 Ir1 74.3(3) . . ?
C25 C20 Ir1 126.8(4) . . ?
C22 C21 C20 107.2(4) . . ?
C22 C21 C26 127.0(5) . . ?
C20 C21 C26 125.5(5) . . ?
C22 C21 Ir1 70.2(3) . . ?
C20 C21 Ir1 67.5(3) . . ?
C26 C21 Ir1 132.7(4) . . ?
C21 C22 C18 109.4(5) . . ?
C21 C22 C27 125.7(5) . . ?
C18 C22 C27 124.9(5) . . ?
C21 C22 Ir1 73.2(3) . . ?
C18 C22 Ir1 67.7(3) . . ?
C27 C22 Ir1 125.8(4) . . ?
C18 C23 H23A 109.5 . . ?
C18 C23 H23B 109.5 . . ?
H23A C23 H23B 109.5 . . ?
C18 C23 H23C 109.5 . . ?
H23A C23 H23C 109.5 . . ?
H23B C23 H23C 109.5 . . ?
C19 C24 H24A 109.5 . . ?
C19 C24 H24B 109.5 . . ?
H24A C24 H24B 109.5 . . ?
C19 C24 H24C 109.5 . . ?
H24A C24 H24C 109.5 . . ?
H24B C24 H24C 109.5 . . ?
C20 C25 H25A 109.5 . . ?
C20 C25 H25B 109.5 . . ?
H25A C25 H25B 109.5 . . ?
C20 C25 H25C 109.5 . . ?
H25A C25 H25C 109.5 . . ?
H25B C25 H25C 109.5 . . ?
C21 C26 H26A 109.5 . . ?
C21 C26 H26B 109.5 . . ?
H26A C26 H26B 109.5 . . ?
C21 C26 H26C 109.5 . . ?
H26A C26 H26C 109.5 . . ?
H26B C26 H26C 109.5 . . ?
C22 C27 H27A 109.5 . . ?
C22 C27 H27B 109.5 . . ?
H27A C27 H27B 109.5 . . ?
C22 C27 H27C 109.5 . . ?
H27A C27 H27C 109.5 . . ?
H27B C27 H27C 109.5 . . ?

loop_
_geom_bond_atom_site_label_1
_geom_bond_atom_site_label_2
_geom_bond_distance
_geom_bond_site_symmetry_2
_geom_bond_publ_flag
Ir1 C9 2.032(5) . ?
Ir1 N1 2.087(4) . ?
Ir1 C18 2.149(5) . ?
Ir1 C19 2.161(5) . ?
Ir1 C20 2.178(5) . ?
Ir1 C22 2.231(5) . ?
Ir1 C21 2.271(5) . ?
Ir1 Cl1 2.3915(14) . ?
S1 P1 1.957(2) . ?
P1 C7 1.820(5) . ?
P1 C4 1.833(5) . ?
P1 C1 1.835(5) . ?
N1 C17 1.348(6) . ?
N1 C13 1.363(6) . ?
C1 C3 1.525(8) . ?
C1 C2 1.526(8) . ?
C1 H1 1.0000 . ?
C2 H2A 0.9800 . ?
C2 H2B 0.9800 . ?
C2 H2C 0.9800 . ?
C3 H3A 0.9800 . ?
C3 H3B 0.9800 . ?
C3 H3C 0.9800 . ?
C4 C5 1.528(8) . ?
C4 C6 1.529(8) . ?
C4 H4 1.0000 . ?
C5 H5A 0.9800 . ?
C5 H5B 0.9800 . ?
C5 H5C 0.9800 . ?
C6 H6A 0.9800 . ?
C6 H6B 0.9800 . ?
C6 H6C 0.9800 . ?
C7 C12 1.398(7) . ?
C7 C8 1.404(6) . ?
C8 C9 1.402(6) . ?
C8 H8 0.9500 . ?
C9 C10 1.409(6) . ?
C10 C11 1.394(7) . ?
C10 C13 1.471(7) . ?
C11 C12 1.393(6) . ?
C11 H11 0.9500 . ?
C12 H12 0.9500 . ?
C13 C14 1.391(6) . ?
C14 C15 1.380(7) . ?
C14 H14 0.9500 . ?
C15 C16 1.389(8) . ?
C15 H15 0.9500 . ?
C16 C17 1.378(7) . ?
C16 H16 0.9500 . ?
C17 H17 0.9500 . ?
C18 C22 1.441(7) . ?
C18 C19 1.445(8) . ?
C18 C23 1.516(7) . ?
C19 C20 1.440(8) . ?
C19 C24 1.482(8) . ?
C20 C21 1.459(7) . ?
C20 C25 1.493(8) . ?
C21 C22 1.416(7) . ?
C21 C26 1.491(7) . ?
C22 C27 1.490(7) . ?
C23 H23A 0.9800 . ?
C23 H23B 0.9800 . ?
C23 H23C 0.9800 . ?
C24 H24A 0.9800 . ?
C24 H24B 0.9800 . ?
C24 H24C 0.9800 . ?
C25 H25A 0.9800 . ?
C25 H25B 0.9800 . ?
C25 H25C 0.9800 . ?
C26 H26A 0.9800 . ?
C26 H26B 0.9800 . ?
C26 H26C 0.9800 . ?
C27 H27A 0.9800 . ?
C27 H27B 0.9800 . ?
C27 H27C 0.9800 . ?
